data_7001431
loop_
_publ_author_name
'Mills, David P.'
'Cooper, Oliver J.'
'McMaster, Jonathan'
'Lewis, William'
'Liddle, Stephen T.'

_publ_section_title
;
 Synthesis and reactivity of the yttrium-alkyl-carbene complex
 [Y(BIPM)(CH2C6H5)(THF)] (BIPM = {C(PPh2NSiMe3)2})
;
_journal_issue 23
_journal_name_full 'Dalton Transactions'
_journal_page_first 4547
_journal_page_last 4555
_journal_paper_doi 10.1039/b902079a
_journal_year 2009
_chemical_formula_moiety 'C55 H63 N2 O2 P2 Si2 Y, 0.625(C7 H8)'
_chemical_formula_sum 'C59.38 H68 N2 O2 P2 Si2 Y'
_chemical_formula_weight 1048.69
_chemical_name_systematic
;
?
;
_space_group_IT_number 15
_symmetry_cell_setting monoclinic
_symmetry_space_group_name_Hall '-C 2yc'
_symmetry_space_group_name_H-M 'C 1 2/c 1'
_atom_sites_solution_hydrogens 'geom, Me from difmap'
_atom_sites_solution_primary direct
_atom_sites_solution_secondary difmap
_audit_creation_method 'enCIFer editing of SHELXL97 CIF output'
_cell_angle_alpha 90.00
_cell_angle_beta 106.543(2)
_cell_angle_gamma 90.00
_cell_formula_units_Z 8
_cell_length_a 46.514(4)
_cell_length_b 10.2277(9)
_cell_length_c 26.579(2)
_cell_measurement_reflns_used 11075
_cell_measurement_temperature 150(2)
_cell_measurement_theta_max 27.28
_cell_measurement_theta_min 2.24
_cell_volume 12121.1(18)
_computing_cell_refinement 'Bruker SAINT version 6.36A (Bruker, 2000)'
_computing_data_collection 'Bruker SMART version 5.625 (Bruker, 2001)'
_computing_data_reduction 'Bruker SAINT; SHELXTL (Sheldrick, 2008)'
_computing_molecular_graphics 'Bruker SHELXTL'
_computing_publication_material 'enCIFer (Allen et al., 2004); PLATON (Spek, 2003)'
_computing_structure_refinement 'SHELXL97 (Sheldrick, 2008)'
_computing_structure_solution 'Bruker SHELXTL'
_diffrn_ambient_temperature 150(2)
_diffrn_measured_fraction_theta_full 0.998
_diffrn_measured_fraction_theta_max 0.998
_diffrn_measurement_device_type 'Bruker SMART APEX CCD diffractometer'
_diffrn_measurement_method '\w rotation with narrow frames'
_diffrn_radiation_monochromator graphite
_diffrn_radiation_source 'normal-focus sealed tube'
_diffrn_radiation_type MoK\a
_diffrn_radiation_wavelength 0.71073
_diffrn_reflns_av_R_equivalents 0.0517
_diffrn_reflns_av_sigmaI/netI 0.0447
_diffrn_reflns_limit_h_max 54
_diffrn_reflns_limit_h_min -55
_diffrn_reflns_limit_k_max 12
_diffrn_reflns_limit_k_min -12
_diffrn_reflns_limit_l_max 30
_diffrn_reflns_limit_l_min -31
_diffrn_reflns_number 41978
_diffrn_reflns_theta_full 25.00
_diffrn_reflns_theta_max 25.00
_diffrn_reflns_theta_min 2.15
_diffrn_standards_decay_% 0
_diffrn_standards_number 0
_exptl_absorpt_coefficient_mu 1.094
_exptl_absorpt_correction_T_max 0.80
_exptl_absorpt_correction_T_min 0.55
_exptl_absorpt_correction_type multi-scan
_exptl_absorpt_process_details '(SADABS; Bruker, 2001)'
_exptl_crystal_colour COlourless
_exptl_crystal_density_diffrn 1.149
_exptl_crystal_density_method 'not measured'
_exptl_crystal_description Block
_exptl_crystal_F_000 4410
_exptl_crystal_size_max 0.58
_exptl_crystal_size_mid 0.29
_exptl_crystal_size_min 0.19
_refine_diff_density_max 1.04
_refine_diff_density_min -0.25
_refine_diff_density_rms 0.07
_refine_ls_extinction_method none
_refine_ls_goodness_of_fit_ref 1.03
_refine_ls_hydrogen_treatment constr
_refine_ls_matrix_type full
_refine_ls_number_parameters 583
_refine_ls_number_reflns 10641
_refine_ls_number_restraints 397
_refine_ls_restrained_S_all 1.04
_refine_ls_R_factor_all 0.0556
_refine_ls_R_factor_gt 0.0432
_refine_ls_shift/su_max 0.001
_refine_ls_shift/su_mean 0.000
_refine_ls_structure_factor_coef Fsqd
_refine_ls_weighting_details 'calc w=1/[\s^2^(Fo^2^)+(0.078P)^2^] where P=(Fo^2^+2Fc^2^)/3'
_refine_ls_weighting_scheme calc
_refine_ls_wR_factor_gt 0.114
_refine_ls_wR_factor_ref 0.120
_reflns_number_gt 8375
_reflns_number_total 10641
_reflns_threshold_expression I>2\s(I)
_cod_data_source_file b902079a.txt
_cod_data_source_block 4
_cod_original_cell_volume 12121.3(19)
_cod_original_sg_symbol_H-M 'C 2/c'
_cod_database_code 7001431

loop_
_symmetry_equiv_pos_as_xyz
'x, y, z'
'-x, y, -z+1/2'
'x+1/2, y+1/2, z'
'-x+1/2, y+1/2, -z+1/2'
'-x, -y, -z'
'x, -y, z-1/2'
'-x+1/2, -y+1/2, -z'
'x+1/2, -y+1/2, z-1/2'

loop_
_atom_site_label
_atom_site_type_symbol
_atom_site_fract_x
_atom_site_fract_y
_atom_site_fract_z
_atom_site_U_iso_or_equiv
_atom_site_adp_type
_atom_site_occupancy
_atom_site_symmetry_multiplicity
_atom_site_calc_flag
_atom_site_refinement_flags
_atom_site_disorder_assembly
_atom_site_disorder_group
Y1 Y 0.148793(5) 0.25565(2) 0.042880(9) 0.02429(9) Uani 1 1 d . . .
C1 C 0.12380(5) 0.1377(2) 0.09593(10) 0.0264(5) Uani 1 1 d . . .
P1 P 0.146733(14) 0.20429(7) 0.14996(2) 0.02522(15) Uani 1 1 d . . .
P2 P 0.090588(14) 0.17040(6) 0.05410(3) 0.02755(16) Uani 1 1 d . . .
C2 C 0.16247(5) 0.0776(3) 0.19836(10) 0.0312(6) Uani 1 1 d U . .
C3 C 0.16419(6) -0.0486(3) 0.18098(11) 0.0396(7) Uani 1 1 d U . .
H3A H 0.1565 -0.0674 0.1446 0.048 Uiso 1 1 calc R . .
C4 C 0.17697(7) -0.1492(3) 0.21548(14) 0.0522(8) Uani 1 1 d U . .
H4A H 0.1783 -0.2348 0.2025 0.063 Uiso 1 1 calc R . .
C5 C 0.18760(7) -0.1242(4) 0.26818(13) 0.0573(9) Uani 1 1 d U . .
H5A H 0.1960 -0.1924 0.2921 0.069 Uiso 1 1 calc R . .
C6 C 0.18588(8) 0.0005(4) 0.28593(13) 0.0655(10) Uani 1 1 d U . .
H6A H 0.1934 0.0184 0.3224 0.079 Uiso 1 1 calc R . .
C7 C 0.17338(7) 0.1010(4) 0.25166(11) 0.0528(8) Uani 1 1 d U . .
H7A H 0.1723 0.1866 0.2649 0.063 Uiso 1 1 calc R . .
C8 C 0.12905(6) 0.3201(3) 0.18391(10) 0.0328(6) Uani 1 1 d U . .
C9 C 0.10861(7) 0.2764(3) 0.20993(12) 0.0451(7) Uani 1 1 d U . .
H9A H 0.1058 0.1854 0.2138 0.054 Uiso 1 1 calc R . .
C10 C 0.09252(7) 0.3666(4) 0.23005(13) 0.0577(9) Uani 1 1 d U . .
H10A H 0.0787 0.3368 0.2479 0.069 Uiso 1 1 calc R . .
C11 C 0.09628(7) 0.4995(4) 0.22450(14) 0.0607(9) Uani 1 1 d U . .
H11A H 0.0849 0.5604 0.2380 0.073 Uiso 1 1 calc R . .
C12 C 0.11643(7) 0.5425(3) 0.19950(14) 0.0557(9) Uani 1 1 d U . .
H12A H 0.1192 0.6337 0.1959 0.067 Uiso 1 1 calc R . .
C13 C 0.13296(6) 0.4533(3) 0.17914(11) 0.0405(7) Uani 1 1 d U . .
H13A H 0.1470 0.4842 0.1619 0.049 Uiso 1 1 calc R . .
C14 C 0.06402(6) 0.2574(2) 0.08076(11) 0.0316(6) Uani 1 1 d U . .
C15 C 0.04811(6) 0.1923(3) 0.10973(12) 0.0411(7) Uani 1 1 d U . .
H15A H 0.0504 0.1004 0.1144 0.049 Uiso 1 1 calc R . .
C16 C 0.02886(7) 0.2590(3) 0.13207(14) 0.0497(8) Uani 1 1 d U . .
H16A H 0.0177 0.2124 0.1512 0.060 Uiso 1 1 calc R . .
C17 C 0.02586(7) 0.3928(3) 0.12654(13) 0.0508(8) Uani 1 1 d U . .
H17A H 0.0130 0.4388 0.1424 0.061 Uiso 1 1 calc R . .
C18 C 0.04165(7) 0.4593(3) 0.09799(13) 0.0519(8) Uani 1 1 d U . .
H18A H 0.0394 0.5513 0.0936 0.062 Uiso 1 1 calc R . .
C19 C 0.06085(6) 0.3924(3) 0.07574(12) 0.0418(7) Uani 1 1 d U . .
H19A H 0.0720 0.4393 0.0568 0.050 Uiso 1 1 calc R . .
C20 C 0.07121(6) 0.0163(3) 0.03113(11) 0.0380(6) Uani 1 1 d U . .
C21 C 0.04261(8) 0.0118(4) -0.00222(17) 0.0811(13) Uani 1 1 d U . .
H21A H 0.0321 0.0911 -0.0135 0.097 Uiso 1 1 calc R . .
C22 C 0.02871(10) -0.1069(5) -0.0198(2) 0.0966(15) Uani 1 1 d U . .
H22A H 0.0089 -0.1073 -0.0429 0.116 Uiso 1 1 calc R . .
C23 C 0.04266(8) -0.2190(4) -0.00479(19) 0.0728(12) Uani 1 1 d U . .
H23A H 0.0332 -0.2994 -0.0178 0.087 Uiso 1 1 calc R . .
C24 C 0.07072(9) -0.2179(4) 0.0295(2) 0.0890(14) Uani 1 1 d U . .
H24A H 0.0806 -0.2982 0.0415 0.107 Uiso 1 1 calc R . .
C25 C 0.08507(7) -0.1000(3) 0.04715(17) 0.0675(11) Uani 1 1 d U . .
H25A H 0.1048 -0.1007 0.0706 0.081 Uiso 1 1 calc R . .
N1 N 0.17323(4) 0.2789(2) 0.13246(8) 0.0268(5) Uani 1 1 d . . .
Si1 Si 0.209443(16) 0.32304(7) 0.16540(3) 0.03520(19) Uani 1 1 d . . .
C26 C 0.21151(8) 0.4503(4) 0.21660(18) 0.0877(15) Uani 1 1 d . . .
H26A H 0.2016 0.5303 0.2000 0.132 Uiso 1 1 calc R . .
H26B H 0.2326 0.4691 0.2348 0.132 Uiso 1 1 calc R . .
H26C H 0.2014 0.4183 0.2420 0.132 Uiso 1 1 calc R . .
C27 C 0.22696(7) 0.3889(4) 0.11594(15) 0.0681(11) Uani 1 1 d . . .
H27A H 0.2168 0.4699 0.1011 0.102 Uiso 1 1 calc R . .
H27B H 0.2251 0.3245 0.0879 0.102 Uiso 1 1 calc R . .
H27C H 0.2482 0.4070 0.1328 0.102 Uiso 1 1 calc R . .
C28 C 0.23360(6) 0.1843(3) 0.19873(14) 0.0539(9) Uani 1 1 d . . .
H28A H 0.2251 0.1459 0.2252 0.081 Uiso 1 1 calc R . .
H28B H 0.2539 0.2165 0.2158 0.081 Uiso 1 1 calc R . .
H28C H 0.2345 0.1176 0.1727 0.081 Uiso 1 1 calc R . .
N2 N 0.09637(5) 0.25271(19) 0.00528(9) 0.0308(5) Uani 1 1 d . . .
Si2 Si 0.074322(18) 0.29611(9) -0.05595(3) 0.0430(2) Uani 1 1 d . . .
C29 C 0.09352(9) 0.4329(4) -0.08006(15) 0.0800(12) Uani 1 1 d . . .
H29A H 0.1147 0.4105 -0.0747 0.120 Uiso 1 1 calc R . .
H29B H 0.0921 0.5128 -0.0606 0.120 Uiso 1 1 calc R . .
H29C H 0.0838 0.4471 -0.1175 0.120 Uiso 1 1 calc R . .
C30 C 0.03600(7) 0.3581(4) -0.05792(13) 0.0608(10) Uani 1 1 d . . .
H30A H 0.0379 0.4365 -0.0360 0.091 Uiso 1 1 calc R . .
H30B H 0.0252 0.2904 -0.0446 0.091 Uiso 1 1 calc R . .
H30C H 0.0249 0.3798 -0.0942 0.091 Uiso 1 1 calc R . .
C31 C 0.07001(8) 0.1600(4) -0.10392(13) 0.0717(12) Uani 1 1 d . . .
H31A H 0.0898 0.1342 -0.1067 0.108 Uiso 1 1 calc R . .
H31B H 0.0574 0.1889 -0.1383 0.108 Uiso 1 1 calc R . .
H31C H 0.0605 0.0852 -0.0920 0.108 Uiso 1 1 calc R . .
O1 O 0.17325(4) 0.15149(17) 0.00378(7) 0.0327(4) Uani 1 1 d . . .
C32 C 0.18944(6) 0.0669(3) -0.01910(11) 0.0377(6) Uani 1 1 d U . .
C33 C 0.21267(7) -0.0140(3) 0.02619(11) 0.0394(6) Uani 1 1 d U . .
C34 C 0.23798(7) -0.0728(3) 0.01928(12) 0.0436(7) Uani 1 1 d U . .
H34A H 0.2427 -0.0609 -0.0129 0.052 Uiso 1 1 calc R . .
C35 C 0.25642(7) -0.1479(3) 0.05772(13) 0.0485(7) Uani 1 1 d U . .
H35A H 0.2738 -0.1857 0.0518 0.058 Uiso 1 1 calc R . .
C36 C 0.25027(7) -0.1702(3) 0.10523(13) 0.0491(8) Uani 1 1 d U . .
H36A H 0.2629 -0.2243 0.1314 0.059 Uiso 1 1 calc R . .
C37 C 0.22488(7) -0.1102(3) 0.11311(12) 0.0458(7) Uani 1 1 d U . .
H37A H 0.2201 -0.1221 0.1453 0.055 Uiso 1 1 calc R . .
C38 C 0.20682(7) -0.0337(3) 0.07418(11) 0.0402(7) Uani 1 1 d U . .
H38A H 0.1898 0.0071 0.0803 0.048 Uiso 1 1 calc R . .
C39 C 0.16830(6) -0.0354(3) -0.05313(11) 0.0366(6) Uani 1 1 d U . .
C40 C 0.14029(7) -0.0590(3) -0.04760(13) 0.0472(7) Uani 1 1 d U . .
H40A H 0.1333 -0.0078 -0.0237 0.057 Uiso 1 1 calc R . .
C41 C 0.12209(8) -0.1561(3) -0.07634(16) 0.0647(10) Uani 1 1 d U . .
H41A H 0.1029 -0.1710 -0.0716 0.078 Uiso 1 1 calc R . .
C42 C 0.13141(10) -0.2308(3) -0.11145(16) 0.0709(11) Uani 1 1 d U . .
H42A H 0.1187 -0.2965 -0.1313 0.085 Uiso 1 1 calc R . .
C43 C 0.15939(10) -0.2099(3) -0.11768(14) 0.0641(10) Uani 1 1 d U . .
H43A H 0.1661 -0.2615 -0.1418 0.077 Uiso 1 1 calc R . .
C44 C 0.17783(8) -0.1126(3) -0.08859(11) 0.0478(7) Uani 1 1 d U . .
H44A H 0.1972 -0.0987 -0.0930 0.057 Uiso 1 1 calc R . .
C45 C 0.20718(7) 0.1447(3) -0.04855(12) 0.0447(7) Uani 1 1 d U . .
H45A H 0.2229 0.1941 -0.0225 0.054 Uiso 1 1 calc R . .
H45B H 0.2175 0.0823 -0.0661 0.054 Uiso 1 1 calc R . .
C46 C 0.18976(7) 0.2401(3) -0.08938(12) 0.0410(7) Uani 1 1 d U . .
C47 C 0.15915(7) 0.2335(3) -0.11485(13) 0.0469(8) Uani 1 1 d U . .
H47A H 0.1472 0.1674 -0.1056 0.056 Uiso 1 1 calc R . .
C48 C 0.14609(8) 0.3235(3) -0.15368(13) 0.0521(8) Uani 1 1 d U . .
H48A H 0.1252 0.3183 -0.1710 0.062 Uiso 1 1 calc R . .
C49 C 0.16275(8) 0.4194(3) -0.16737(13) 0.0548(8) Uani 1 1 d U . .
H49A H 0.1535 0.4810 -0.1938 0.066 Uiso 1 1 calc R . .
C50 C 0.19245(8) 0.4265(3) -0.14334(13) 0.0563(8) Uani 1 1 d U . .
H50A H 0.2041 0.4929 -0.1531 0.068 Uiso 1 1 calc R . .
C51 C 0.20595(7) 0.3395(3) -0.10519(12) 0.0480(7) Uani 1 1 d U . .
H51A H 0.2269 0.3464 -0.0889 0.058 Uiso 1 1 calc R . .
O2 O 0.15420(5) 0.47241(18) 0.02215(8) 0.0450(5) Uani 1 1 d . . .
C52 C 0.14061(9) 0.5826(3) 0.04174(16) 0.0656(10) Uani 1 1 d U . .
H52A H 0.1234 0.6178 0.0140 0.079 Uiso 1 1 calc R . .
H52B H 0.1337 0.5562 0.0721 0.079 Uiso 1 1 calc R . .
C53 C 0.16433(9) 0.6780(4) 0.05704(16) 0.0667(10) Uani 1 1 d U . .
H53A H 0.1761 0.6649 0.0941 0.080 Uiso 1 1 calc R . .
H53B H 0.1559 0.7677 0.0531 0.080 Uiso 1 1 calc R . .
C54 C 0.18400(7) 0.6579(3) 0.02088(13) 0.0476(7) Uani 1 1 d U . .
H54A H 0.1808 0.7286 -0.0056 0.057 Uiso 1 1 calc R . .
H54B H 0.2055 0.6562 0.0411 0.057 Uiso 1 1 calc R . .
C55 C 0.17435(7) 0.5272(3) -0.00518(12) 0.0429(7) Uani 1 1 d U . .
H55A H 0.1639 0.5389 -0.0429 0.051 Uiso 1 1 calc R . .
H55B H 0.1919 0.4695 -0.0016 0.051 Uiso 1 1 calc R . .

loop_
_atom_site_aniso_label
_atom_site_aniso_U_11
_atom_site_aniso_U_22
_atom_site_aniso_U_33
_atom_site_aniso_U_23
_atom_site_aniso_U_13
_atom_site_aniso_U_12
Y1 0.02687(15) 0.02156(14) 0.02481(14) 0.00101(9) 0.00797(10) 0.00115(9)
C1 0.0255(13) 0.0233(13) 0.0300(13) 0.0011(10) 0.0073(10) 0.0020(10)
P1 0.0252(3) 0.0265(3) 0.0235(3) -0.0006(3) 0.0063(3) 0.0025(3)
P2 0.0241(3) 0.0256(4) 0.0309(4) -0.0008(3) 0.0046(3) -0.0003(3)
C2 0.0286(13) 0.0399(15) 0.0268(13) 0.0064(11) 0.0107(11) 0.0046(11)
C3 0.0453(16) 0.0358(16) 0.0369(15) 0.0088(12) 0.0100(13) 0.0054(12)
C4 0.0511(18) 0.0436(18) 0.063(2) 0.0188(15) 0.0179(16) 0.0138(14)
C5 0.0507(18) 0.077(2) 0.0498(19) 0.0338(17) 0.0238(15) 0.0243(17)
C6 0.072(2) 0.094(3) 0.0295(16) 0.0150(17) 0.0124(15) 0.035(2)
C7 0.0566(19) 0.071(2) 0.0291(15) 0.0035(14) 0.0086(14) 0.0224(16)
C8 0.0306(14) 0.0376(15) 0.0278(13) -0.0063(11) 0.0046(11) 0.0065(11)
C9 0.0436(16) 0.0545(18) 0.0415(17) -0.0033(14) 0.0190(14) 0.0052(14)
C10 0.0473(18) 0.082(2) 0.0494(18) -0.0127(18) 0.0228(15) 0.0111(17)
C11 0.0440(18) 0.074(2) 0.062(2) -0.0315(19) 0.0111(16) 0.0156(17)
C12 0.0492(19) 0.0481(19) 0.065(2) -0.0229(16) 0.0085(16) 0.0110(15)
C13 0.0368(15) 0.0400(16) 0.0422(16) -0.0094(13) 0.0073(12) 0.0053(12)
C14 0.0221(13) 0.0314(14) 0.0374(15) 0.0000(11) 0.0022(11) 0.0008(10)
C15 0.0313(15) 0.0381(16) 0.0552(18) 0.0031(14) 0.0144(13) 0.0028(12)
C16 0.0344(16) 0.061(2) 0.059(2) 0.0066(16) 0.0208(14) 0.0024(14)
C17 0.0410(17) 0.058(2) 0.0560(19) -0.0020(16) 0.0180(14) 0.0152(15)
C18 0.059(2) 0.0400(18) 0.059(2) 0.0006(15) 0.0210(16) 0.0148(15)
C19 0.0428(16) 0.0380(16) 0.0459(17) 0.0008(13) 0.0146(13) 0.0027(13)
C20 0.0309(14) 0.0360(15) 0.0468(17) -0.0088(13) 0.0109(12) -0.0071(11)
C21 0.057(2) 0.051(2) 0.103(3) 0.003(2) -0.029(2) -0.0182(17)
C22 0.068(2) 0.077(3) 0.113(3) -0.012(3) -0.024(2) -0.035(2)
C23 0.056(2) 0.053(2) 0.115(3) -0.042(2) 0.032(2) -0.0268(17)
C24 0.050(2) 0.0375(19) 0.176(4) -0.031(2) 0.026(2) -0.0052(16)
C25 0.0346(17) 0.0325(17) 0.125(3) -0.0180(19) 0.0065(18) -0.0013(13)
N1 0.0259(11) 0.0271(11) 0.0275(11) -0.0005(9) 0.0075(9) 0.0009(8)
Si1 0.0264(4) 0.0319(4) 0.0426(4) -0.0049(3) 0.0021(3) -0.0023(3)
C26 0.052(2) 0.088(3) 0.109(3) -0.064(3) -0.001(2) -0.005(2)
C27 0.0321(17) 0.079(3) 0.088(3) 0.035(2) 0.0106(17) -0.0040(17)
C28 0.0332(16) 0.057(2) 0.061(2) 0.0133(17) -0.0029(15) -0.0007(15)
N2 0.0316(12) 0.0317(12) 0.0273(12) 0.0023(9) 0.0053(9) 0.0021(9)
Si2 0.0409(5) 0.0508(5) 0.0306(4) 0.0038(4) -0.0006(3) 0.0127(4)
C29 0.086(3) 0.094(3) 0.053(2) 0.036(2) 0.009(2) 0.003(2)
C30 0.051(2) 0.069(2) 0.050(2) 0.0007(18) -0.0051(16) 0.0248(17)
C31 0.061(2) 0.099(3) 0.0419(19) -0.022(2) -0.0073(16) 0.028(2)
O1 0.0381(10) 0.0320(10) 0.0326(10) -0.0018(8) 0.0175(8) 0.0021(8)
C32 0.0380(15) 0.0371(15) 0.0429(15) -0.0098(12) 0.0193(12) -0.0032(12)
C33 0.0525(17) 0.0293(14) 0.0395(15) -0.0049(12) 0.0183(13) -0.0007(12)
C34 0.0478(17) 0.0407(17) 0.0454(17) -0.0084(13) 0.0180(14) -0.0012(13)
C35 0.0429(17) 0.0479(18) 0.0566(19) -0.0136(15) 0.0168(14) -0.0009(14)
C36 0.0480(18) 0.0393(17) 0.0497(18) -0.0010(14) -0.0025(14) 0.0055(14)
C37 0.0587(18) 0.0397(17) 0.0384(16) 0.0039(13) 0.0131(14) 0.0025(14)
C38 0.0536(17) 0.0329(15) 0.0395(16) 0.0021(12) 0.0219(13) 0.0087(13)
C39 0.0428(15) 0.0310(14) 0.0335(14) -0.0011(11) 0.0070(12) 0.0012(11)
C40 0.0398(16) 0.0368(16) 0.0600(19) -0.0032(14) 0.0060(14) -0.0027(13)
C41 0.053(2) 0.0421(19) 0.084(3) 0.0064(18) -0.0045(18) -0.0101(15)
C42 0.096(3) 0.042(2) 0.054(2) -0.0012(16) -0.014(2) -0.0184(19)
C43 0.108(3) 0.0370(17) 0.0386(18) -0.0079(15) 0.0074(19) -0.0015(19)
C44 0.068(2) 0.0425(17) 0.0323(15) -0.0027(13) 0.0138(14) 0.0050(15)
C45 0.0456(17) 0.0460(17) 0.0463(17) 0.0007(14) 0.0190(13) 0.0032(13)
C46 0.0535(17) 0.0358(16) 0.0316(15) -0.0082(11) 0.0088(13) 0.0109(13)
C47 0.0518(18) 0.0439(18) 0.0440(18) 0.0064(14) 0.0123(14) -0.0039(14)
C48 0.0551(19) 0.0494(19) 0.0469(18) 0.0095(15) 0.0067(15) 0.0026(15)
C49 0.075(2) 0.0442(18) 0.0414(17) 0.0026(14) 0.0096(16) -0.0066(16)
C50 0.078(2) 0.0458(19) 0.0435(18) 0.0006(15) 0.0141(16) -0.0156(16)
C51 0.0495(18) 0.0447(18) 0.0479(18) -0.0133(14) 0.0107(14) -0.0083(14)
O2 0.0620(13) 0.0241(10) 0.0601(13) 0.0066(9) 0.0355(11) 0.0029(9)
C52 0.092(3) 0.0345(18) 0.090(3) 0.0051(18) 0.058(2) 0.0090(17)
C53 0.087(3) 0.047(2) 0.079(2) -0.0179(18) 0.044(2) -0.0087(18)
C54 0.0612(19) 0.0317(16) 0.0567(19) -0.0003(14) 0.0278(15) -0.0056(14)
C55 0.0578(19) 0.0354(16) 0.0426(17) 0.0022(13) 0.0257(14) -0.0048(13)

loop_
_atom_type_symbol
_atom_type_description
_atom_type_scat_dispersion_real
_atom_type_scat_dispersion_imag
_atom_type_scat_source
C C 0.0033 0.0016 'International Tables Vol C Tables 4.2.6.8 and 6.1.1.4'
H H 0.0000 0.0000 'International Tables Vol C Tables 4.2.6.8 and 6.1.1.4'
N N 0.0061 0.0033 'International Tables Vol C Tables 4.2.6.8 and 6.1.1.4'
O O 0.0106 0.0060 'International Tables Vol C Tables 4.2.6.8 and 6.1.1.4'
Si Si 0.0817 0.0704 'International Tables Vol C Tables 4.2.6.8 and 6.1.1.4'
P P 0.1023 0.0942 'International Tables Vol C Tables 4.2.6.8 and 6.1.1.4'
Y Y -2.7962 3.5667 'International Tables Vol C Tables 4.2.6.8 and 6.1.1.4'

loop_
_geom_angle_atom_site_label_1
_geom_angle_atom_site_label_2
_geom_angle_atom_site_label_3
_geom_angle
_geom_angle_site_symmetry_1
_geom_angle_site_symmetry_3
_geom_angle_publ_flag
O1 Y1 O2 105.31(7) . . ?
O1 Y1 N1 112.99(7) . . ?
O2 Y1 N1 95.20(7) . . ?
O1 Y1 N2 115.84(7) . . ?
O2 Y1 N2 94.63(7) . . ?
N1 Y1 N2 125.22(8) . . ?
O1 Y1 C1 118.08(8) . . ?
O2 Y1 C1 136.61(8) . . ?
N1 Y1 C1 68.19(8) . . ?
N2 Y1 C1 68.04(8) . . ?
P2 C1 P1 137.58(16) . . ?
P2 C1 Y1 91.12(11) . . ?
P1 C1 Y1 90.16(10) . . ?
N1 P1 C1 107.20(12) . . ?
N1 P1 C8 108.81(12) . . ?
C1 P1 C8 115.03(12) . . ?
N1 P1 C2 110.49(11) . . ?
C1 P1 C2 110.26(12) . . ?
C8 P1 C2 105.04(12) . . ?
N2 P2 C1 107.67(12) . . ?
N2 P2 C14 109.91(12) . . ?
C1 P2 C14 116.29(12) . . ?
N2 P2 C20 110.83(12) . . ?
C1 P2 C20 109.02(13) . . ?
C14 P2 C20 103.06(12) . . ?
C3 C2 C7 117.7(3) . . ?
C3 C2 P1 118.5(2) . . ?
C7 C2 P1 123.7(2) . . ?
C2 C3 C4 121.6(3) . . ?
C5 C4 C3 119.8(3) . . ?
C6 C5 C4 119.1(3) . . ?
C5 C6 C7 121.2(3) . . ?
C2 C7 C6 120.5(3) . . ?
C13 C8 C9 119.0(3) . . ?
C13 C8 P1 120.3(2) . . ?
C9 C8 P1 120.2(2) . . ?
C10 C9 C8 119.7(3) . . ?
C11 C10 C9 120.9(3) . . ?
C12 C11 C10 119.6(3) . . ?
C11 C12 C13 120.4(3) . . ?
C8 C13 C12 120.4(3) . . ?
C15 C14 C19 118.2(3) . . ?
C15 C14 P2 120.8(2) . . ?
C19 C14 P2 120.9(2) . . ?
C14 C15 C16 121.0(3) . . ?
C17 C16 C15 120.0(3) . . ?
C18 C17 C16 119.7(3) . . ?
C17 C18 C19 120.1(3) . . ?
C18 C19 C14 120.9(3) . . ?
C25 C20 C21 117.3(3) . . ?
C25 C20 P2 120.2(2) . . ?
C21 C20 P2 122.6(2) . . ?
C20 C21 C22 121.2(4) . . ?
C23 C22 C21 120.9(4) . . ?
C22 C23 C24 119.3(3) . . ?
C23 C24 C25 120.5(4) . . ?
C20 C25 C24 120.8(3) . . ?
P1 N1 Si1 133.52(13) . . ?
P1 N1 Y1 93.16(9) . . ?
Si1 N1 Y1 131.70(11) . . ?
N1 Si1 C27 107.31(14) . . ?
N1 Si1 C26 113.17(14) . . ?
C27 Si1 C26 108.7(2) . . ?
N1 Si1 C28 114.25(12) . . ?
C27 Si1 C28 106.55(16) . . ?
C26 Si1 C28 106.54(19) . . ?
P2 N2 Si2 134.27(14) . . ?
P2 N2 Y1 93.11(10) . . ?
Si2 N2 Y1 131.69(12) . . ?
N2 Si2 C31 112.03(14) . . ?
N2 Si2 C29 107.69(14) . . ?
C31 Si2 C29 107.1(2) . . ?
N2 Si2 C30 114.81(14) . . ?
C31 Si2 C30 108.50(16) . . ?
C29 Si2 C30 106.27(19) . . ?
C32 O1 Y1 172.73(17) . . ?
O1 C32 C45 109.9(2) . . ?
O1 C32 C39 110.1(2) . . ?
C45 C32 C39 113.8(2) . . ?
O1 C32 C33 109.0(2) . . ?
C45 C32 C33 108.0(2) . . ?
C39 C32 C33 105.8(2) . . ?
C34 C33 C38 117.1(3) . . ?
C34 C33 C32 123.0(3) . . ?
C38 C33 C32 119.8(2) . . ?
C35 C34 C33 121.5(3) . . ?
C34 C35 C36 121.5(3) . . ?
C35 C36 C37 117.7(3) . . ?
C38 C37 C36 119.9(3) . . ?
C37 C38 C33 122.3(3) . . ?
C40 C39 C44 117.8(3) . . ?
C40 C39 C32 121.5(3) . . ?
C44 C39 C32 120.6(3) . . ?
C39 C40 C41 121.1(3) . . ?
C42 C41 C40 120.9(4) . . ?
C41 C42 C43 119.3(3) . . ?
C42 C43 C44 119.9(4) . . ?
C43 C44 C39 121.0(3) . . ?
C46 C45 C32 116.8(3) . . ?
C47 C46 C51 116.9(3) . . ?
C47 C46 C45 125.6(3) . . ?
C51 C46 C45 117.4(3) . . ?
C48 C47 C46 120.0(3) . . ?
C49 C48 C47 121.0(3) . . ?
C50 C49 C48 119.8(3) . . ?
C49 C50 C51 120.7(3) . . ?
C50 C51 C46 121.7(3) . . ?
C55 O2 C52 106.7(2) . . ?
C55 O2 Y1 128.19(16) . . ?
C52 O2 Y1 124.57(17) . . ?
C53 C52 O2 104.4(3) . . ?
C52 C53 C54 106.3(3) . . ?
C55 C54 C53 104.8(2) . . ?
O2 C55 C54 105.2(2) . . ?

loop_
_geom_bond_atom_site_label_1
_geom_bond_atom_site_label_2
_geom_bond_distance
_geom_bond_site_symmetry_2
_geom_bond_publ_flag
Y1 O1 2.0450(17) . ?
Y1 O2 2.3153(18) . ?
Y1 N1 2.340(2) . ?
Y1 N2 2.358(2) . ?
Y1 C1 2.393(2) . ?
C1 P2 1.660(2) . ?
C1 P1 1.671(2) . ?
P1 N1 1.626(2) . ?
P1 C8 1.821(3) . ?
P1 C2 1.826(3) . ?
P2 N2 1.632(2) . ?
P2 C14 1.822(3) . ?
P2 C20 1.832(3) . ?
C2 C3 1.381(4) . ?
C2 C7 1.383(4) . ?
C3 C4 1.393(4) . ?
C4 C5 1.370(5) . ?
C5 C6 1.369(5) . ?
C6 C7 1.387(5) . ?
C8 C13 1.385(4) . ?
C8 C9 1.399(4) . ?
C9 C10 1.388(4) . ?
C10 C11 1.383(5) . ?
C11 C12 1.367(5) . ?
C12 C13 1.398(4) . ?
C14 C15 1.381(4) . ?
C14 C19 1.391(4) . ?
C15 C16 1.386(4) . ?
C16 C17 1.379(4) . ?
C17 C18 1.377(5) . ?
C18 C19 1.384(4) . ?
C20 C25 1.362(4) . ?
C20 C21 1.373(4) . ?
C21 C22 1.392(5) . ?
C22 C23 1.322(6) . ?
C23 C24 1.363(6) . ?
C24 C25 1.393(5) . ?
N1 Si1 1.723(2) . ?
Si1 C27 1.859(4) . ?
Si1 C26 1.866(4) . ?
Si1 C28 1.870(3) . ?
N2 Si2 1.717(2) . ?
Si2 C31 1.860(4) . ?
Si2 C29 1.868(4) . ?
Si2 C30 1.878(3) . ?
O1 C32 1.395(3) . ?
C32 C45 1.515(4) . ?
C32 C39 1.540(4) . ?
C32 C33 1.600(4) . ?
C33 C34 1.380(4) . ?
C33 C38 1.393(4) . ?
C34 C35 1.367(4) . ?
C35 C36 1.391(4) . ?
C36 C37 1.398(4) . ?
C37 C38 1.376(4) . ?
C39 C40 1.374(4) . ?
C39 C44 1.395(4) . ?
C40 C41 1.385(4) . ?
C41 C42 1.369(6) . ?
C42 C43 1.374(6) . ?
C43 C44 1.395(5) . ?
C45 C46 1.512(4) . ?
C46 C47 1.393(4) . ?
C46 C51 1.399(4) . ?
C47 C48 1.387(4) . ?
C48 C49 1.362(5) . ?
C49 C50 1.349(5) . ?
C50 C51 1.360(5) . ?
O2 C55 1.452(3) . ?
O2 C52 1.459(4) . ?
C52 C53 1.442(5) . ?
C53 C54 1.518(4) . ?
C54 C55 1.513(4) . ?
